data_7112268
loop_
_publ_author_name
'Sues, Peter E.'
'Lough, Alan J.'
'Morris, Robert H.'

_publ_section_title
;
 A sulfur mimic of 1,1-bis(diphenylphosphino)methane: a new ligand opens
 up.
;
_journal_issue 36
_journal_name_full 'Chemical communications (Cambridge, England)'
_journal_page_first 4707
_journal_page_last 4710
_journal_paper_doi 10.1039/c3cc49456j
_journal_volume 50
_journal_year 2014
_chemical_formula_moiety 'C34 H35 Cl P2 Ru S, 0.5(C5 H12), C4 H8 O'
_chemical_formula_sum 'C40.5 H49 Cl O P2 Ru S'
_chemical_formula_weight 782.32
_chemical_name_systematic
; 
 ? 
;
_space_group_IT_number 14
_symmetry_cell_setting monoclinic
_symmetry_space_group_name_Hall '-P 2ybc'
_symmetry_space_group_name_H-M 'P 1 21/c 1'
_atom_sites_solution_hydrogens geom
_atom_sites_solution_primary direct
_atom_sites_solution_secondary difmap
_audit_creation_method SHELXL-97
_cell_angle_alpha 90.00
_cell_angle_beta 105.449(1)
_cell_angle_gamma 90.00
_cell_formula_units_Z 8
_cell_length_a 28.8822(9)
_cell_length_b 17.6795(6)
_cell_length_c 15.4946(5)
_cell_measurement_reflns_used 216
_cell_measurement_temperature 147(2)
_cell_measurement_theta_max 64.77
_cell_measurement_theta_min 3.17
_cell_volume 7626.0(4)
_computing_cell_refinement APEX2
_computing_data_collection 'APEX2 (Bruker, 2007)'
_computing_data_reduction 'SAINT (Bruker, 2007)'
_computing_molecular_graphics 'PLATON (Spek, 2009)'
_computing_publication_material 'SHELXTL (Sheldrick, 2008)'
_computing_structure_refinement 'SHELXL-97 (Sheldrick, 2008)'
_computing_structure_solution 'SHELXS-97 (Sheldrick, 2008)'
_diffrn_ambient_temperature 147(2)
_diffrn_measured_fraction_theta_full 0.966
_diffrn_measured_fraction_theta_max 0.966
_diffrn_measurement_device_type 'Bruker Kappa APEX DUO'
_diffrn_measurement_method '\f and \w scans'
_diffrn_radiation_monochromator 'multi-layer optics'
_diffrn_radiation_source 'Bruker ImuS'
_diffrn_radiation_type CuK\a
_diffrn_radiation_wavelength 1.54178
_diffrn_reflns_av_R_equivalents 0.0397
_diffrn_reflns_av_sigmaI/netI 0.0355
_diffrn_reflns_limit_h_max 33
_diffrn_reflns_limit_h_min -34
_diffrn_reflns_limit_k_max 21
_diffrn_reflns_limit_k_min -21
_diffrn_reflns_limit_l_max 18
_diffrn_reflns_limit_l_min -18
_diffrn_reflns_number 50571
_diffrn_reflns_theta_full 66.71
_diffrn_reflns_theta_max 66.71
_diffrn_reflns_theta_min 1.59
_exptl_absorpt_coefficient_mu 5.502
_exptl_absorpt_correction_T_max 0.7528
_exptl_absorpt_correction_T_min 0.5469
_exptl_absorpt_correction_type multi-scan
_exptl_absorpt_process_details 'SADABS (Sheldrick, 1996)'
_exptl_crystal_colour orange
_exptl_crystal_density_diffrn 1.363
_exptl_crystal_density_method 'not measured'
_exptl_crystal_description plate
_exptl_crystal_F_000 3256
_exptl_crystal_size_max 0.28
_exptl_crystal_size_mid 0.17
_exptl_crystal_size_min 0.04
_refine_diff_density_max 1.206
_refine_diff_density_min -0.834
_refine_diff_density_rms 0.105
_refine_ls_extinction_method none
_refine_ls_goodness_of_fit_ref 1.138
_refine_ls_hydrogen_treatment constr
_refine_ls_matrix_type full
_refine_ls_number_parameters 778
_refine_ls_number_reflns 13049
_refine_ls_number_restraints 74
_refine_ls_restrained_S_all 1.139
_refine_ls_R_factor_all 0.0493
_refine_ls_R_factor_gt 0.0471
_refine_ls_shift/su_max 0.002
_refine_ls_shift/su_mean 0.000
_refine_ls_structure_factor_coef Fsqd
_refine_ls_weighting_details 'calc w=1/[\s^2^(Fo^2^)+(0.0180P)^2^+45.6504P] where P=(Fo^2^+2Fc^2^)/3'
_refine_ls_weighting_scheme calc
_refine_ls_wR_factor_gt 0.1198
_refine_ls_wR_factor_ref 0.1210
_reflns_number_gt 12445
_reflns_number_total 13049
_reflns_threshold_expression I>2\s(I)
_cod_data_source_file c3cc49456j2.cif
_cod_data_source_block 3
_cod_depositor_comments
;
The following automatic conversions were performed:

'_symmetry_cell_setting' value 'Monoclinic' changed to 'monoclinic'
according to
/usr/data/users/saulius/crontab/automatic-downloads/rss-feeds/RSC/lib/dictionaries/cif_core.dic
dictionary named 'cif_core.dic' version 2.4.2 from 2011-04-26.

Automatic conversion script
Id: cif_fix_values 2281 2013-09-26 08:29:07Z andrius 
;
_cod_original_sg_symbol_H-M 'P 21/c'
_cod_original_formula_sum 'C40.50 H49 Cl O P2 Ru S'
_cod_database_code 7112268

loop_
_symmetry_equiv_pos_as_xyz
'x, y, z'
'-x, y+1/2, -z+1/2'
'-x, -y, -z'
'x, -y-1/2, z-1/2'

loop_
_atom_site_label
_atom_site_type_symbol
_atom_site_fract_x
_atom_site_fract_y
_atom_site_fract_z
_atom_site_U_iso_or_equiv
_atom_site_adp_type
_atom_site_occupancy
_atom_site_symmetry_multiplicity
_atom_site_calc_flag
_atom_site_refinement_flags
Ru1A Ru 0.888564(14) 0.48081(2) 0.70039(3) 0.01456(10) Uani 1 1 d .
Cl1A Cl 0.89886(5) 0.34533(7) 0.71208(9) 0.0213(3) Uani 1 1 d .
S1A S 0.98514(5) 0.48235(8) 0.61304(9) 0.0214(3) Uani 1 1 d .
P1A P 0.90895(5) 0.47702(8) 0.56757(9) 0.0167(3) Uani 1 1 d .
P2A P 0.97009(5) 0.49175(7) 0.74089(9) 0.0161(3) Uani 1 1 d .
C1A C 0.8935(2) 0.5513(3) 0.4819(4) 0.0236(12) Uani 1 1 d .
C2A C 0.8506(3) 0.5454(4) 0.4170(5) 0.0407(17) Uani 1 1 d .
H2AA H 0.8305 0.5029 0.4168 0.049 Uiso 1 1 calc R
C3A C 0.8364(3) 0.6005(5) 0.3518(5) 0.057(2) Uani 1 1 d .
H3AA H 0.8064 0.5964 0.3083 0.068 Uiso 1 1 calc R
C4A C 0.8661(3) 0.6615(4) 0.3505(5) 0.047(2) Uani 1 1 d .
H4AA H 0.8567 0.6990 0.3053 0.056 Uiso 1 1 calc R
C5A C 0.9089(3) 0.6679(4) 0.4139(4) 0.0361(16) Uani 1 1 d .
H5AA H 0.9294 0.7096 0.4127 0.043 Uiso 1 1 calc R
C6A C 0.9225(2) 0.6131(3) 0.4803(4) 0.0282(13) Uani 1 1 d .
H6AA H 0.9521 0.6182 0.5250 0.034 Uiso 1 1 calc R
C7A C 0.8966(2) 0.3939(3) 0.4955(4) 0.0211(12) Uani 1 1 d .
C8A C 0.9250(2) 0.3751(3) 0.4391(4) 0.0286(14) Uani 1 1 d .
H8AA H 0.9525 0.4046 0.4394 0.034 Uiso 1 1 calc R
C9A C 0.9132(3) 0.3130(4) 0.3824(4) 0.0343(15) Uani 1 1 d .
H9AA H 0.9333 0.2993 0.3454 0.041 Uiso 1 1 calc R
C10A C 0.8727(3) 0.2716(4) 0.3795(4) 0.0358(16) Uani 1 1 d .
H10A H 0.8642 0.2302 0.3393 0.043 Uiso 1 1 calc R
C11A C 0.8442(3) 0.2903(4) 0.4355(4) 0.0386(16) Uani 1 1 d .
H11A H 0.8163 0.2613 0.4342 0.046 Uiso 1 1 calc R
C12A C 0.8562(2) 0.3509(4) 0.4932(4) 0.0271(13) Uani 1 1 d .
H12A H 0.8366 0.3633 0.5317 0.032 Uiso 1 1 calc R
C13A C 0.9986(2) 0.5794(3) 0.7899(4) 0.0194(11) Uani 1 1 d .
C14A C 0.9882(2) 0.6472(3) 0.7429(4) 0.0236(12) Uani 1 1 d .
H14A H 0.9687 0.6469 0.6829 0.028 Uiso 1 1 calc R
C15A C 1.0059(2) 0.7150(3) 0.7832(4) 0.0272(13) Uani 1 1 d .
H15A H 0.9990 0.7607 0.7501 0.033 Uiso 1 1 calc R
C16A C 1.0335(2) 0.7168(3) 0.8710(4) 0.0271(13) Uani 1 1 d .
H16A H 1.0452 0.7635 0.8985 0.033 Uiso 1 1 calc R
C17A C 1.0439(2) 0.6496(3) 0.9184(4) 0.0256(13) Uani 1 1 d .
H17A H 1.0630 0.6504 0.9787 0.031 Uiso 1 1 calc R
C18A C 1.0265(2) 0.5813(3) 0.8782(4) 0.0244(12) Uani 1 1 d .
H18A H 1.0338 0.5356 0.9113 0.029 Uiso 1 1 calc R
C19A C 1.0107(2) 0.4214(3) 0.8066(4) 0.0211(12) Uani 1 1 d .
C20A C 0.9968(2) 0.3809(3) 0.8721(4) 0.0232(12) Uani 1 1 d .
H20A H 0.9658 0.3887 0.8807 0.028 Uiso 1 1 calc R
C21A C 1.0280(2) 0.3290(3) 0.9254(4) 0.0261(13) Uani 1 1 d .
H21A H 1.0183 0.3016 0.9703 0.031 Uiso 1 1 calc R
C22A C 1.0728(2) 0.3175(4) 0.9129(4) 0.0292(14) Uani 1 1 d .
H22A H 1.0939 0.2818 0.9489 0.035 Uiso 1 1 calc R
C23A C 1.0871(2) 0.3576(4) 0.8483(4) 0.0312(14) Uani 1 1 d .
H23A H 1.1182 0.3498 0.8401 0.037 Uiso 1 1 calc R
C24A C 1.0560(2) 0.4093(3) 0.7950(4) 0.0249(12) Uani 1 1 d .
H24A H 1.0659 0.4366 0.7501 0.030 Uiso 1 1 calc R
C25A C 0.8160(2) 0.4700(3) 0.7228(4) 0.0236(8) Uani 1 1 d U
C26A C 0.8497(2) 0.4905(3) 0.8046(4) 0.0229(8) Uani 1 1 d U
C27A C 0.8687(2) 0.5626(3) 0.7929(4) 0.0242(8) Uani 1 1 d U
C28A C 0.8484(2) 0.5865(3) 0.7020(4) 0.0252(8) Uani 1 1 d U
C29A C 0.8147(2) 0.5294(3) 0.6597(4) 0.0257(8) Uani 1 1 d U
C30A C 0.7861(2) 0.3992(4) 0.7056(5) 0.0400(17) Uani 1 1 d .
H30A H 0.7714 0.3909 0.7550 0.060 Uiso 1 1 calc R
H30B H 0.8065 0.3560 0.7011 0.060 Uiso 1 1 calc R
H30C H 0.7608 0.4046 0.6494 0.060 Uiso 1 1 calc R
C31A C 0.8587(3) 0.4480(4) 0.8912(5) 0.0417(18) Uani 1 1 d .
H31A H 0.8346 0.4626 0.9224 0.063 Uiso 1 1 calc R
H31B H 0.8908 0.4602 0.9288 0.063 Uiso 1 1 calc R
H31C H 0.8564 0.3936 0.8790 0.063 Uiso 1 1 calc R
C32A C 0.9006(2) 0.6099(4) 0.8642(5) 0.0382(17) Uani 1 1 d .
H32A H 0.8808 0.6430 0.8907 0.057 Uiso 1 1 calc R
H32B H 0.9216 0.6407 0.8381 0.057 Uiso 1 1 calc R
H32C H 0.9202 0.5770 0.9107 0.057 Uiso 1 1 calc R
C33A C 0.8545(3) 0.6624(4) 0.6636(6) 0.0451(18) Uani 1 1 d .
H33A H 0.8276 0.6952 0.6665 0.068 Uiso 1 1 calc R
H33B H 0.8552 0.6565 0.6010 0.068 Uiso 1 1 calc R
H33C H 0.8847 0.6852 0.6980 0.068 Uiso 1 1 calc R
C34A C 0.7803(3) 0.5370(6) 0.5702(5) 0.053(2) Uani 1 1 d .
H34A H 0.7507 0.5608 0.5764 0.080 Uiso 1 1 calc R
H34B H 0.7729 0.4868 0.5432 0.080 Uiso 1 1 calc R
H34C H 0.7945 0.5684 0.5319 0.080 Uiso 1 1 calc R
Ru1B Ru 0.612474(14) 0.49163(2) 0.80763(3) 0.01326(10) Uani 1 1 d .
Cl1B Cl 0.60966(5) 0.35562(7) 0.82589(9) 0.0216(3) Uani 1 1 d .
S1B S 0.51454(5) 0.47810(8) 0.62812(9) 0.0188(3) Uani 1 1 d .
P1B P 0.53057(5) 0.49438(7) 0.77006(9) 0.0145(3) Uani 1 1 d .
P2B P 0.59078(5) 0.47832(7) 0.65531(8) 0.0147(3) Uani 1 1 d .
C1B C 0.49810(19) 0.5798(3) 0.7861(3) 0.0173(11) Uani 1 1 d .
C2B C 0.4709(2) 0.5806(3) 0.8478(4) 0.0215(12) Uani 1 1 d .
H2BA H 0.4665 0.5352 0.8776 0.026 Uiso 1 1 calc R
C3B C 0.4499(2) 0.6476(3) 0.8661(4) 0.0258(13) Uani 1 1 d .
H3BA H 0.4313 0.6477 0.9083 0.031 Uiso 1 1 calc R
C4B C 0.4560(2) 0.7139(3) 0.8232(4) 0.0274(13) Uani 1 1 d .
H4BA H 0.4416 0.7596 0.8354 0.033 Uiso 1 1 calc R
C5B C 0.4834(2) 0.7131(3) 0.7623(4) 0.0265(13) Uani 1 1 d .
H5BA H 0.4878 0.7587 0.7330 0.032 Uiso 1 1 calc R
C6B C 0.5045(2) 0.6470(3) 0.7434(4) 0.0213(12) Uani 1 1 d .
H6BA H 0.5233 0.6474 0.7016 0.026 Uiso 1 1 calc R
C7B C 0.4930(2) 0.4226(3) 0.8025(4) 0.0185(11) Uani 1 1 d .
C8B C 0.4469(2) 0.4084(3) 0.7481(4) 0.0237(12) Uani 1 1 d .
H8BA H 0.4357 0.4342 0.6927 0.028 Uiso 1 1 calc R
C9B C 0.4176(2) 0.3570(4) 0.7748(4) 0.0276(13) Uani 1 1 d .
H9BA H 0.3859 0.3483 0.7384 0.033 Uiso 1 1 calc R
C10B C 0.4341(2) 0.3179(3) 0.8550(4) 0.0266(13) Uani 1 1 d .
H10B H 0.4141 0.2817 0.8726 0.032 Uiso 1 1 calc R
C11B C 0.4797(2) 0.3316(3) 0.9089(4) 0.0252(13) Uani 1 1 d .
H11B H 0.4909 0.3053 0.9640 0.030 Uiso 1 1 calc R
C12B C 0.5095(2) 0.3841(3) 0.8826(4) 0.0207(12) Uani 1 1 d .
H12B H 0.5410 0.3934 0.9196 0.025 Uiso 1 1 calc R
C13B C 0.60180(19) 0.5506(3) 0.5777(3) 0.0182(11) Uani 1 1 d .
C14B C 0.5717(2) 0.6129(3) 0.5525(4) 0.0236(12) Uani 1 1 d .
H14B H 0.5442 0.6180 0.5745 0.028 Uiso 1 1 calc R
C15B C 0.5815(2) 0.6677(3) 0.4955(4) 0.0287(14) Uani 1 1 d .
H15B H 0.5604 0.7094 0.4778 0.034 Uiso 1 1 calc R
C16B C 0.6222(2) 0.6614(4) 0.4647(4) 0.0328(15) Uani 1 1 d .
H16B H 0.6296 0.6997 0.4275 0.039 Uiso 1 1 calc R
C17B C 0.6519(2) 0.5995(5) 0.4878(5) 0.0419(18) Uani 1 1 d .
H17B H 0.6792 0.5945 0.4652 0.050 Uiso 1 1 calc R
C18B C 0.6418(2) 0.5442(4) 0.5446(4) 0.0329(15) Uani 1 1 d .
H18B H 0.6625 0.5018 0.5607 0.039 Uiso 1 1 calc R
C19B C 0.6062(2) 0.3929(3) 0.6024(3) 0.0185(11) Uani 1 1 d .
C20B C 0.6475(2) 0.3544(3) 0.6454(4) 0.0234(12) Uani 1 1 d .
H20B H 0.6659 0.3707 0.7026 0.028 Uiso 1 1 calc R
C21B C 0.6623(2) 0.2914(4) 0.6051(4) 0.0318(14) Uani 1 1 d .
H21B H 0.6912 0.2658 0.6338 0.038 Uiso 1 1 calc R
C22B C 0.6343(3) 0.2666(4) 0.5229(4) 0.0333(15) Uani 1 1 d .
H22B H 0.6435 0.2229 0.4961 0.040 Uiso 1 1 calc R
C23B C 0.5932(3) 0.3050(4) 0.4800(4) 0.0340(15) Uani 1 1 d .
H23B H 0.5745 0.2880 0.4232 0.041 Uiso 1 1 calc R
C24B C 0.5788(2) 0.3683(3) 0.5190(4) 0.0261(13) Uani 1 1 d .
H24B H 0.5505 0.3947 0.4890 0.031 Uiso 1 1 calc R
C25B C 0.65320(19) 0.5118(3) 0.9483(4) 0.0204(8) Uani 1 1 d U
C26B C 0.6871(2) 0.4940(3) 0.8979(4) 0.0212(8) Uani 1 1 d U
C27B C 0.68342(19) 0.5498(3) 0.8301(4) 0.0196(8) Uani 1 1 d U
C28B C 0.64667(19) 0.6033(3) 0.8378(4) 0.0190(8) Uani 1 1 d U
C29B C 0.62935(19) 0.5800(3) 0.9120(4) 0.0197(8) Uani 1 1 d U
C30B C 0.6485(3) 0.4697(4) 1.0292(4) 0.0345(15) Uani 1 1 d .
H30D H 0.6787 0.4730 1.0764 0.052 Uiso 1 1 calc R
H30E H 0.6411 0.4165 1.0135 0.052 Uiso 1 1 calc R
H30F H 0.6225 0.4919 1.0506 0.052 Uiso 1 1 calc R
C31B C 0.7218(2) 0.4298(4) 0.9167(5) 0.0350(15) Uani 1 1 d .
H31D H 0.7445 0.4368 0.9756 0.052 Uiso 1 1 calc R
H31E H 0.7394 0.4281 0.8707 0.052 Uiso 1 1 calc R
H31F H 0.7043 0.3822 0.9161 0.052 Uiso 1 1 calc R
C32B C 0.7148(2) 0.5570(4) 0.7682(4) 0.0324(15) Uani 1 1 d .
H32D H 0.7448 0.5822 0.7993 0.049 Uiso 1 1 calc R
H32E H 0.6983 0.5870 0.7158 0.049 Uiso 1 1 calc R
H32F H 0.7219 0.5066 0.7488 0.049 Uiso 1 1 calc R
C33B C 0.6357(2) 0.6755(3) 0.7872(4) 0.0277(13) Uani 1 1 d .
H33D H 0.6598 0.7136 0.8146 0.042 Uiso 1 1 calc R
H33E H 0.6038 0.6933 0.7887 0.042 Uiso 1 1 calc R
H33F H 0.6363 0.6672 0.7250 0.042 Uiso 1 1 calc R
C34B C 0.5954(2) 0.6237(4) 0.9511(4) 0.0294(14) Uani 1 1 d .
H34D H 0.6137 0.6568 0.9989 0.044 Uiso 1 1 calc R
H34E H 0.5760 0.5884 0.9759 0.044 Uiso 1 1 calc R
H34F H 0.5741 0.6544 0.9043 0.044 Uiso 1 1 calc R
O1S O 0.7929(4) 0.3245(6) 1.1382(7) 0.129(2) Uani 1 1 d D
C1S C 0.7667(5) 0.3829(8) 1.1587(12) 0.129(2) Uani 1 1 d D
H1SA H 0.7550 0.3698 1.2114 0.155 Uiso 1 1 calc R
H1SB H 0.7385 0.3934 1.1076 0.155 Uiso 1 1 calc R
C2S C 0.7985(5) 0.4505(9) 1.1785(12) 0.129(2) Uani 1 1 d D
H2SA H 0.8023 0.4673 1.2410 0.155 Uiso 1 1 calc R
H2SB H 0.7844 0.4925 1.1378 0.155 Uiso 1 1 calc R
C3S C 0.8470(5) 0.4277(8) 1.1650(11) 0.129(2) Uani 1 1 d D
H3SA H 0.8574 0.4633 1.1246 0.155 Uiso 1 1 calc R
H3SB H 0.8720 0.4253 1.2228 0.155 Uiso 1 1 calc R
C4S C 0.8365(5) 0.3497(8) 1.1228(11) 0.129(2) Uani 1 1 d D
H4SA H 0.8334 0.3526 1.0577 0.155 Uiso 1 1 calc R
H4SB H 0.8628 0.3143 1.1502 0.155 Uiso 1 1 calc R
O2S O 0.7094(5) 0.4586(10) 0.3694(11) 0.228(5) Uani 1 1 d D
C5S C 0.6621(6) 0.4433(12) 0.3184(17) 0.228(5) Uani 1 1 d D
H5SA H 0.6517 0.4790 0.2677 0.274 Uiso 1 1 calc R
H5SB H 0.6391 0.4453 0.3556 0.274 Uiso 1 1 calc R
C6S C 0.6672(8) 0.3641(11) 0.2862(15) 0.228(5) Uani 1 1 d D
H6SA H 0.6733 0.3667 0.2264 0.274 Uiso 1 1 calc R
H6SB H 0.6366 0.3367 0.2797 0.274 Uiso 1 1 calc R
C7S C 0.7075(8) 0.3197(11) 0.3487(15) 0.228(5) Uani 1 1 d D
H7SA H 0.6959 0.2782 0.3806 0.274 Uiso 1 1 calc R
H7SB H 0.7317 0.3007 0.3194 0.274 Uiso 1 1 calc R
C8S C 0.7238(9) 0.3890(10) 0.4065(14) 0.228(5) Uani 1 1 d D
H8SA H 0.7124 0.3838 0.4611 0.274 Uiso 1 1 calc R
H8SB H 0.7594 0.3886 0.4258 0.274 Uiso 1 1 calc R
C9S C 0.7782(5) 0.7811(9) 0.4150(9) 0.134(3) Uani 1 1 d D
H9SA H 0.8005 0.8006 0.3826 0.201 Uiso 1 1 calc R
H9SB H 0.7458 0.7779 0.3742 0.201 Uiso 1 1 calc R
H9SC H 0.7885 0.7306 0.4386 0.201 Uiso 1 1 calc R
C10S C 0.7776(5) 0.8344(9) 0.4927(9) 0.134(3) Uani 1 1 d D
H10C H 0.7670 0.8857 0.4703 0.160 Uiso 1 1 calc R
H10D H 0.8098 0.8379 0.5353 0.160 Uiso 1 1 calc R
C11S C 0.7412(5) 0.7978(9) 0.5377(9) 0.134(3) Uani 1 1 d D
H11C H 0.7085 0.7977 0.4964 0.160 Uiso 1 1 calc R
H11D H 0.7506 0.7451 0.5559 0.160 Uiso 1 1 calc R
C12S C 0.7430(5) 0.8471(9) 0.6194(9) 0.134(3) Uani 1 1 d D
H12C H 0.7332 0.8991 0.5988 0.160 Uiso 1 1 calc R
H12D H 0.7766 0.8494 0.6567 0.160 Uiso 1 1 calc R
C13S C 0.7108(5) 0.8192(10) 0.6780(9) 0.134(3) Uani 1 1 d D
H13A H 0.7140 0.8536 0.7288 0.201 Uiso 1 1 calc R
H13B H 0.7208 0.7682 0.7002 0.201 Uiso 1 1 calc R
H13C H 0.6773 0.8181 0.6422 0.201 Uiso 1 1 calc R

loop_
_atom_site_aniso_label
_atom_site_aniso_U_11
_atom_site_aniso_U_22
_atom_site_aniso_U_33
_atom_site_aniso_U_23
_atom_site_aniso_U_13
_atom_site_aniso_U_12
Ru1A 0.0164(2) 0.0144(2) 0.0134(2) -0.00108(15) 0.00489(15) 0.00091(15)
Cl1A 0.0277(7) 0.0146(6) 0.0231(6) 0.0018(5) 0.0093(5) 0.0009(5)
S1A 0.0202(7) 0.0273(7) 0.0186(6) -0.0008(5) 0.0086(5) -0.0007(5)
P1A 0.0213(7) 0.0163(7) 0.0143(6) -0.0004(5) 0.0077(5) -0.0004(5)
P2A 0.0176(7) 0.0157(6) 0.0157(7) -0.0005(5) 0.0058(5) -0.0007(5)
C1A 0.038(3) 0.020(3) 0.017(3) 0.001(2) 0.014(2) 0.003(2)
C2A 0.044(4) 0.035(4) 0.033(4) 0.009(3) -0.006(3) -0.007(3)
C3A 0.067(6) 0.055(5) 0.035(4) 0.016(4) -0.009(4) -0.002(4)
C4A 0.081(6) 0.034(4) 0.025(4) 0.014(3) 0.014(4) 0.013(4)
C5A 0.063(5) 0.021(3) 0.027(3) 0.008(3) 0.018(3) 0.003(3)
C6A 0.034(3) 0.026(3) 0.025(3) -0.004(3) 0.009(3) -0.002(3)
C7A 0.028(3) 0.020(3) 0.017(3) 0.001(2) 0.009(2) 0.005(2)
C8A 0.042(4) 0.024(3) 0.025(3) -0.002(2) 0.017(3) 0.000(3)
C9A 0.051(4) 0.032(4) 0.024(3) -0.009(3) 0.018(3) 0.006(3)
C10A 0.063(5) 0.020(3) 0.027(3) -0.008(3) 0.016(3) -0.005(3)
C11A 0.053(4) 0.034(4) 0.030(4) -0.009(3) 0.013(3) -0.020(3)
C12A 0.032(3) 0.033(3) 0.022(3) -0.009(3) 0.018(3) -0.005(3)
C13A 0.020(3) 0.020(3) 0.019(3) -0.001(2) 0.006(2) 0.000(2)
C14A 0.030(3) 0.025(3) 0.015(3) 0.004(2) 0.004(2) -0.002(2)
C15A 0.039(4) 0.019(3) 0.025(3) 0.003(2) 0.010(3) -0.002(3)
C16A 0.032(3) 0.020(3) 0.031(3) -0.006(2) 0.013(3) -0.010(2)
C17A 0.028(3) 0.026(3) 0.017(3) -0.003(2) -0.002(2) -0.001(2)
C18A 0.027(3) 0.022(3) 0.021(3) 0.003(2) 0.001(2) -0.001(2)
C19A 0.025(3) 0.018(3) 0.021(3) -0.005(2) 0.007(2) 0.001(2)
C20A 0.026(3) 0.028(3) 0.016(3) 0.001(2) 0.005(2) 0.002(3)
C21A 0.035(3) 0.027(3) 0.015(3) 0.005(2) 0.004(2) 0.007(3)
C22A 0.035(3) 0.029(3) 0.020(3) -0.001(3) 0.000(3) 0.008(3)
C23A 0.024(3) 0.035(4) 0.031(3) -0.002(3) 0.001(3) 0.012(3)
C24A 0.021(3) 0.025(3) 0.028(3) 0.001(3) 0.005(2) 0.003(2)
C25A 0.0189(17) 0.0268(18) 0.0313(18) -0.0042(15) 0.0173(15) 0.0042(15)
C26A 0.0196(17) 0.0259(18) 0.0301(18) -0.0038(15) 0.0185(15) 0.0048(15)
C27A 0.0218(17) 0.0249(18) 0.0302(18) -0.0052(15) 0.0146(15) 0.0066(15)
C28A 0.0222(17) 0.0252(18) 0.0314(18) -0.0034(16) 0.0128(15) 0.0079(15)
C29A 0.0210(17) 0.0276(18) 0.0316(18) -0.0037(16) 0.0125(15) 0.0073(15)
C30A 0.027(3) 0.038(4) 0.063(5) -0.021(4) 0.026(3) -0.011(3)
C31A 0.051(4) 0.050(4) 0.031(4) 0.010(3) 0.024(3) 0.014(4)
C32A 0.031(4) 0.046(4) 0.040(4) -0.023(3) 0.013(3) -0.002(3)
C33A 0.054(5) 0.026(4) 0.060(5) 0.013(3) 0.023(4) 0.018(3)
C34A 0.030(4) 0.090(7) 0.033(4) -0.007(4) -0.002(3) 0.023(4)
Ru1B 0.0154(2) 0.0134(2) 0.0113(2) -0.00052(15) 0.00398(15) 0.00075(14)
Cl1B 0.0294(7) 0.0138(6) 0.0231(7) 0.0026(5) 0.0097(5) 0.0022(5)
S1B 0.0188(6) 0.0231(7) 0.0145(6) -0.0008(5) 0.0042(5) 0.0000(5)
P1B 0.0162(6) 0.0145(6) 0.0138(6) -0.0004(5) 0.0055(5) 0.0000(5)
P2B 0.0176(7) 0.0162(7) 0.0110(6) -0.0009(5) 0.0052(5) -0.0006(5)
C1B 0.018(3) 0.017(3) 0.013(3) 0.000(2) -0.003(2) 0.000(2)
C2B 0.026(3) 0.021(3) 0.020(3) 0.000(2) 0.009(2) 0.002(2)
C3B 0.028(3) 0.028(3) 0.026(3) -0.001(2) 0.014(3) 0.005(3)
C4B 0.033(3) 0.024(3) 0.025(3) 0.000(2) 0.008(3) 0.012(3)
C5B 0.036(3) 0.018(3) 0.025(3) 0.003(2) 0.007(3) 0.003(2)
C6B 0.025(3) 0.021(3) 0.018(3) 0.000(2) 0.008(2) 0.000(2)
C7B 0.021(3) 0.017(3) 0.018(3) -0.002(2) 0.008(2) 0.000(2)
C8B 0.026(3) 0.024(3) 0.021(3) 0.000(2) 0.006(2) -0.004(2)
C9B 0.024(3) 0.032(3) 0.029(3) -0.006(3) 0.010(3) -0.007(3)
C10B 0.034(3) 0.024(3) 0.029(3) -0.004(3) 0.021(3) -0.009(3)
C11B 0.036(3) 0.023(3) 0.022(3) 0.000(2) 0.017(3) -0.001(3)
C12B 0.022(3) 0.024(3) 0.019(3) -0.002(2) 0.010(2) 0.001(2)
C13B 0.021(3) 0.019(3) 0.013(3) -0.001(2) 0.002(2) -0.003(2)
C14B 0.037(3) 0.020(3) 0.015(3) -0.004(2) 0.008(2) -0.002(2)
C15B 0.047(4) 0.019(3) 0.021(3) 0.000(2) 0.011(3) 0.001(3)
C16B 0.043(4) 0.033(4) 0.020(3) 0.009(3) 0.004(3) -0.011(3)
C17B 0.029(4) 0.061(5) 0.038(4) 0.023(4) 0.012(3) -0.003(3)
C18B 0.029(3) 0.038(4) 0.032(3) 0.019(3) 0.011(3) 0.000(3)
C19B 0.021(3) 0.023(3) 0.015(3) -0.001(2) 0.011(2) 0.001(2)
C20B 0.027(3) 0.026(3) 0.018(3) -0.002(2) 0.008(2) 0.003(2)
C21B 0.038(4) 0.030(3) 0.033(3) 0.000(3) 0.019(3) 0.011(3)
C22B 0.047(4) 0.025(3) 0.033(3) -0.009(3) 0.019(3) 0.001(3)
C23B 0.048(4) 0.034(4) 0.021(3) -0.013(3) 0.009(3) -0.003(3)
C24B 0.029(3) 0.029(3) 0.020(3) -0.003(2) 0.006(2) 0.002(3)
C25B 0.0176(16) 0.0248(17) 0.0141(16) -0.0056(15) -0.0038(14) -0.0046(14)
C26B 0.0176(16) 0.0244(17) 0.0160(16) -0.0067(14) -0.0054(14) -0.0036(15)
C27B 0.0157(16) 0.0242(17) 0.0158(16) -0.0062(15) -0.0013(14) -0.0039(14)
C28B 0.0161(16) 0.0233(17) 0.0152(16) -0.0071(14) 0.0002(14) -0.0034(14)
C29B 0.0166(16) 0.0242(17) 0.0158(16) -0.0075(14) -0.0001(14) -0.0042(14)
C30B 0.044(4) 0.040(4) 0.016(3) 0.006(3) 0.001(3) -0.003(3)
C31B 0.027(3) 0.034(4) 0.036(4) -0.002(3) -0.004(3) 0.010(3)
C32B 0.029(3) 0.037(4) 0.034(4) -0.008(3) 0.013(3) -0.006(3)
C33B 0.033(3) 0.019(3) 0.031(3) 0.000(2) 0.007(3) -0.004(2)
C34B 0.028(3) 0.037(4) 0.023(3) -0.015(3) 0.007(3) 0.000(3)
O1S 0.134(6) 0.132(6) 0.131(5) 0.016(5) 0.050(5) 0.017(4)
C1S 0.134(6) 0.132(6) 0.131(5) 0.016(5) 0.050(5) 0.017(4)
C2S 0.134(6) 0.132(6) 0.131(5) 0.016(5) 0.050(5) 0.017(4)
C3S 0.134(6) 0.132(6) 0.131(5) 0.016(5) 0.050(5) 0.017(4)
C4S 0.134(6) 0.132(6) 0.131(5) 0.016(5) 0.050(5) 0.017(4)
O2S 0.168(8) 0.240(12) 0.217(10) -0.116(9) -0.052(7) 0.060(8)
C5S 0.168(8) 0.240(12) 0.217(10) -0.116(9) -0.052(7) 0.060(8)
C6S 0.168(8) 0.240(12) 0.217(10) -0.116(9) -0.052(7) 0.060(8)
C7S 0.168(8) 0.240(12) 0.217(10) -0.116(9) -0.052(7) 0.060(8)
C8S 0.168(8) 0.240(12) 0.217(10) -0.116(9) -0.052(7) 0.060(8)
C9S 0.093(5) 0.192(8) 0.104(5) 0.023(5) 0.005(4) 0.034(5)
C10S 0.093(5) 0.192(8) 0.104(5) 0.023(5) 0.005(4) 0.034(5)
C11S 0.093(5) 0.192(8) 0.104(5) 0.023(5) 0.005(4) 0.034(5)
C12S 0.093(5) 0.192(8) 0.104(5) 0.023(5) 0.005(4) 0.034(5)
C13S 0.093(5) 0.192(8) 0.104(5) 0.023(5) 0.005(4) 0.034(5)

loop_
_atom_type_symbol
_atom_type_description
_atom_type_scat_dispersion_real
_atom_type_scat_dispersion_imag
_atom_type_scat_source
C C 0.0181 0.0091 'International Tables Vol C Tables 4.2.6.8 and 6.1.1.4'
H H 0.0000 0.0000 'International Tables Vol C Tables 4.2.6.8 and 6.1.1.4'
O O 0.0492 0.0322 'International Tables Vol C Tables 4.2.6.8 and 6.1.1.4'
P P 0.2955 0.4335 'International Tables Vol C Tables 4.2.6.8 and 6.1.1.4'
S S 0.3331 0.5567 'International Tables Vol C Tables 4.2.6.8 and 6.1.1.4'
Cl Cl 0.3639 0.7018 'International Tables Vol C Tables 4.2.6.8 and 6.1.1.4'
Ru Ru 0.0552 3.2960 'International Tables Vol C Tables 4.2.6.8 and 6.1.1.4'

loop_
_geom_angle_atom_site_label_1
_geom_angle_atom_site_label_2
_geom_angle_atom_site_label_3
_geom_angle
C28A Ru1A C26A 63.5(2)
C28A Ru1A C27A 38.0(2)
C26A Ru1A C27A 37.5(2)
C28A Ru1A C25A 63.2(2)
C26A Ru1A C25A 37.5(2)
C27A Ru1A C25A 62.5(2)
C28A Ru1A C29A 37.7(2)
C26A Ru1A C29A 62.7(2)
C27A Ru1A C29A 62.5(2)
C25A Ru1A C29A 37.5(2)
C28A Ru1A P2A 115.69(16)
C26A Ru1A P2A 118.85(16)
C27A Ru1A P2A 101.11(16)
C25A Ru1A P2A 155.93(16)
C29A Ru1A P2A 152.39(16)
C28A Ru1A P1A 107.32(16)
C26A Ru1A P1A 164.64(16)
C27A Ru1A P1A 140.70(16)
C25A Ru1A P1A 128.15(16)
C29A Ru1A P1A 102.28(16)
P2A Ru1A P1A 75.84(5)
C28A Ru1A Cl1A 153.56(16)
C26A Ru1A Cl1A 95.66(16)
C27A Ru1A Cl1A 130.29(16)
C25A Ru1A Cl1A 90.33(16)
C29A Ru1A Cl1A 119.56(16)
P2A Ru1A Cl1A 88.05(5)
P1A Ru1A Cl1A 88.99(5)
P1A S1A P2A 82.13(7)
C7A P1A C1A 99.4(3)
C7A P1A S1A 104.8(2)
C1A P1A S1A 103.8(2)
C7A P1A Ru1A 121.28(19)
C1A P1A Ru1A 123.93(18)
S1A P1A Ru1A 101.09(7)
C13A P2A C19A 101.2(3)
C13A P2A S1A 105.70(18)
C19A P2A S1A 101.81(19)
C13A P2A Ru1A 120.41(19)
C19A P2A Ru1A 124.06(19)
S1A P2A Ru1A 100.83(7)
C2A C1A C6A 118.6(6)
C2A C1A P1A 118.2(5)
C6A C1A P1A 123.2(5)
C1A C2A C3A 120.9(7)
C1A C2A H2AA 119.5
C3A C2A H2AA 119.5
C4A C3A C2A 119.7(7)
C4A C3A H3AA 120.1
C2A C3A H3AA 120.1
C5A C4A C3A 120.0(6)
C5A C4A H4AA 120.0
C3A C4A H4AA 120.0
C4A C5A C6A 119.9(7)
C4A C5A H5AA 120.0
C6A C5A H5AA 120.0
C1A C6A C5A 120.7(6)
C1A C6A H6AA 119.6
C5A C6A H6AA 119.6
C12A C7A C8A 119.1(5)
C12A C7A P1A 119.0(4)
C8A C7A P1A 121.7(5)
C7A C8A C9A 120.0(6)
C7A C8A H8AA 120.0
C9A C8A H8AA 120.0
C10A C9A C8A 120.3(6)
C10A C9A H9AA 119.8
C8A C9A H9AA 119.8
C9A C10A C11A 119.8(6)
C9A C10A H10A 120.1
C11A C10A H10A 120.1
C12A C11A C10A 120.0(6)
C12A C11A H11A 120.0
C10A C11A H11A 120.0
C11A C12A C7A 120.6(6)
C11A C12A H12A 119.7
C7A C12A H12A 119.7
C18A C13A C14A 118.8(5)
C18A C13A P2A 120.6(4)
C14A C13A P2A 120.1(4)
C15A C14A C13A 120.4(5)
C15A C14A H14A 119.8
C13A C14A H14A 119.8
C16A C15A C14A 120.7(5)
C16A C15A H15A 119.6
C14A C15A H15A 119.6
C15A C16A C17A 119.3(5)
C15A C16A H16A 120.4
C17A C16A H16A 120.4
C16A C17A C18A 120.3(5)
C16A C17A H17A 119.8
C18A C17A H17A 119.8
C17A C18A C13A 120.4(5)
C17A C18A H18A 119.8
C13A C18A H18A 119.8
C24A C19A C20A 119.0(5)
C24A C19A P2A 121.5(5)
C20A C19A P2A 119.5(4)
C19A C20A C21A 120.5(6)
C19A C20A H20A 119.8
C21A C20A H20A 119.8
C22A C21A C20A 119.9(6)
C22A C21A H21A 120.1
C20A C21A H21A 120.1
C21A C22A C23A 120.2(6)
C21A C22A H22A 119.9
C23A C22A H22A 119.9
C22A C23A C24A 119.9(6)
C22A C23A H23A 120.0
C24A C23A H23A 120.0
C19A C24A C23A 120.5(6)
C19A C24A H24A 119.7
C23A C24A H24A 119.7
C26A C25A C29A 108.1(5)
C26A C25A C30A 126.4(6)
C29A C25A C30A 125.5(6)
C26A C25A Ru1A 70.6(3)
C29A C25A Ru1A 71.5(3)
C30A C25A Ru1A 124.4(4)
C27A C26A C25A 108.1(5)
C27A C26A C31A 125.7(6)
C25A C26A C31A 125.8(6)
C27A C26A Ru1A 71.6(3)
C25A C26A Ru1A 71.9(3)
C31A C26A Ru1A 128.0(4)
C26A C27A C28A 108.6(5)
C26A C27A C32A 126.3(6)
C28A C27A C32A 124.8(6)
C26A C27A Ru1A 70.9(3)
C28A C27A Ru1A 70.5(3)
C32A C27A Ru1A 129.1(4)
C29A C28A C27A 107.0(5)
C29A C28A C33A 125.8(6)
C27A C28A C33A 126.4(6)
C29A C28A Ru1A 72.1(3)
C27A C28A Ru1A 71.5(3)
C33A C28A Ru1A 129.6(4)
C25A C29A C28A 108.2(5)
C25A C29A C34A 126.6(6)
C28A C29A C34A 124.7(6)
C25A C29A Ru1A 71.0(3)
C28A C29A Ru1A 70.1(3)
C34A C29A Ru1A 130.8(5)
C25A C30A H30A 109.5
C25A C30A H30B 109.5
H30A C30A H30B 109.5
C25A C30A H30C 109.5
H30A C30A H30C 109.5
H30B C30A H30C 109.5
C26A C31A H31A 109.5
C26A C31A H31B 109.5
H31A C31A H31B 109.5
C26A C31A H31C 109.5
H31A C31A H31C 109.5
H31B C31A H31C 109.5
C27A C32A H32A 109.5
C27A C32A H32B 109.5
H32A C32A H32B 109.5
C27A C32A H32C 109.5
H32A C32A H32C 109.5
H32B C32A H32C 109.5
C28A C33A H33A 109.5
C28A C33A H33B 109.5
H33A C33A H33B 109.5
C28A C33A H33C 109.5
H33A C33A H33C 109.5
H33B C33A H33C 109.5
C29A C34A H34A 109.5
C29A C34A H34B 109.5
H34A C34A H34B 109.5
C29A C34A H34C 109.5
H34A C34A H34C 109.5
H34B C34A H34C 109.5
C28B Ru1B C29B 37.9(2)
C28B Ru1B C25B 63.6(2)
C29B Ru1B C25B 37.7(2)
C28B Ru1B C27B 38.2(2)
C29B Ru1B C27B 63.0(2)
C25B Ru1B C27B 63.1(2)
C28B Ru1B C26B 63.1(2)
C29B Ru1B C26B 62.7(2)
C25B Ru1B C26B 37.8(2)
C27B Ru1B C26B 37.1(2)
C28B Ru1B P1B 114.27(14)
C29B Ru1B P1B 100.57(15)
C25B Ru1B P1B 119.41(15)
C27B Ru1B P1B 151.06(15)
C26B Ru1B P1B 157.06(16)
C28B Ru1B P2B 107.20(15)
C29B Ru1B P2B 140.80(15)
C25B Ru1B P2B 163.89(16)
C27B Ru1B P2B 101.28(14)
C26B Ru1B P2B 126.91(16)
P1B Ru1B P2B 76.02(5)
C28B Ru1B Cl1B 153.08(14)
C29B Ru1B Cl1B 128.62(15)
C25B Ru1B Cl1B 94.05(15)
C27B Ru1B Cl1B 119.72(15)
C26B Ru1B Cl1B 90.12(15)
P1B Ru1B Cl1B 89.21(5)
P2B Ru1B Cl1B 90.57(5)
P2B S1B P1B 82.38(7)
C7B P1B C1B 99.9(3)
C7B P1B S1B 101.99(18)
C1B P1B S1B 105.77(18)
C7B P1B Ru1B 124.54(19)
C1B P1B Ru1B 121.16(18)
S1B P1B Ru1B 100.66(6)
C19B P2B C13B 100.1(2)
C19B P2B S1B 105.77(19)
C13B P2B S1B 102.82(18)
C19B P2B Ru1B 121.02(18)
C13B P2B Ru1B 123.75(17)
S1B P2B Ru1B 100.89(6)
C2B C1B C6B 119.2(5)
C2B C1B P1B 120.4(4)
C6B C1B P1B 120.1(4)
C1B C2B C3B 120.3(5)
C1B C2B H2BA 119.8
C3B C2B H2BA 119.8
C4B C3B C2B 120.3(5)
C4B C3B H3BA 119.8
C2B C3B H3BA 119.8
C5B C4B C3B 119.3(5)
C5B C4B H4BA 120.4
C3B C4B H4BA 120.4
C4B C5B C6B 121.1(5)
C4B C5B H5BA 119.4
C6B C5B H5BA 119.4
C5B C6B C1B 119.8(5)
C5B C6B H6BA 120.1
C1B C6B H6BA 120.1
C12B C7B C8B 119.9(5)
C12B C7B P1B 120.0(4)
C8B C7B P1B 120.0(4)
C9B C8B C7B 120.0(6)
C9B C8B H8BA 120.0
C7B C8B H8BA 120.0
C8B C9B C10B 120.2(6)
C8B C9B H9BA 119.9
C10B C9B H9BA 119.9
C11B C10B C9B 119.9(5)
C11B C10B H10B 120.0
C9B C10B H10B 120.0
C10B C11B C12B 120.2(6)
C10B C11B H11B 119.9
C12B C11B H11B 119.9
C7B C12B C11B 119.7(5)
C7B C12B H12B 120.1
C11B C12B H12B 120.1
C18B C13B C14B 118.7(5)
C18B C13B P2B 119.4(4)
C14B C13B P2B 121.9(4)
C15B C14B C13B 120.7(6)
C15B C14B H14B 119.6
C13B C14B H14B 119.6
C16B C15B C14B 119.9(6)
C16B C15B H15B 120.0
C14B C15B H15B 120.0
C17B C16B C15B 120.0(6)
C17B C16B H16B 120.0
C15B C16B H16B 120.0
C16B C17B C18B 120.0(6)
C16B C17B H17B 120.0
C18B C17B H17B 120.0
C13B C18B C17B 120.6(6)
C13B C18B H18B 119.7
C17B C18B H18B 119.7
C20B C19B C24B 119.8(5)
C20B C19B P2B 118.2(4)
C24B C19B P2B 121.9(4)
C19B C20B C21B 120.3(6)
C19B C20B H20B 119.8
C21B C20B H20B 119.8
C22B C21B C20B 119.3(6)
C22B C21B H21B 120.4
C20B C21B H21B 120.4
C23B C22B C21B 120.4(6)
C23B C22B H22B 119.8
C21B C22B H22B 119.8
C22B C23B C24B 120.4(6)
C22B C23B H23B 119.8
C24B C23B H23B 119.8
C23B C24B C19B 119.7(6)
C23B C24B H24B 120.1
C19B C24B H24B 120.1
C29B C25B C26B 107.3(5)
C29B C25B C30B 127.5(6)
C26B C25B C30B 124.9(5)
C29B C25B Ru1B 71.0(3)
C26B C25B Ru1B 72.0(3)
C30B C25B Ru1B 127.0(4)
C27B C26B C25B 108.6(5)
C27B C26B C31B 125.9(6)
C25B C26B C31B 125.4(6)
C27B C26B Ru1B 71.4(3)
C25B C26B Ru1B 70.2(3)
C31B C26B Ru1B 126.4(4)
C26B C27B C28B 107.7(5)
C26B C27B C32B 126.5(5)
C28B C27B C32B 125.5(5)
C26B C27B Ru1B 71.5(3)
C28B C27B Ru1B 69.7(3)
C32B C27B Ru1B 129.0(4)
C29B C28B C27B 107.4(5)
C29B C28B C33B 126.9(5)
C27B C28B C33B 125.0(5)
C29B C28B Ru1B 71.3(3)
C27B C28B Ru1B 72.2(3)
C33B C28B Ru1B 129.6(4)
C25B C29B C28B 108.9(5)
C25B C29B C34B 125.1(5)
C28B C29B C34B 125.7(5)
C25B C29B Ru1B 71.3(3)
C28B C29B Ru1B 70.9(3)
C34B C29B Ru1B 128.4(4)
C25B C30B H30D 109.5
C25B C30B H30E 109.5
H30D C30B H30E 109.5
C25B C30B H30F 109.5
H30D C30B H30F 109.5
H30E C30B H30F 109.5
C26B C31B H31D 109.5
C26B C31B H31E 109.5
H31D C31B H31E 109.5
C26B C31B H31F 109.5
H31D C31B H31F 109.5
H31E C31B H31F 109.5
C27B C32B H32D 109.5
C27B C32B H32E 109.5
H32D C32B H32E 109.5
C27B C32B H32F 109.5
H32D C32B H32F 109.5
H32E C32B H32F 109.5
C28B C33B H33D 109.5
C28B C33B H33E 109.5
H33D C33B H33E 109.5
C28B C33B H33F 109.5
H33D C33B H33F 109.5
H33E C33B H33F 109.5
C29B C34B H34D 109.5
C29B C34B H34E 109.5
H34D C34B H34E 109.5
C29B C34B H34F 109.5
H34D C34B H34F 109.5
H34E C34B H34F 109.5
C1S O1S C4S 112.0(12)
O1S C1S C2S 107.7(13)
O1S C1S H1SA 110.2
C2S C1S H1SA 110.2
O1S C1S H1SB 110.2
C2S C1S H1SB 110.2
H1SA C1S H1SB 108.5
C1S C2S C3S 107.4(13)
C1S C2S H2SA 110.2
C3S C2S H2SA 110.2
C1S C2S H2SB 110.2
C3S C2S H2SB 110.2
H2SA C2S H2SB 108.5
C4S C3S C2S 102.2(13)
C4S C3S H3SA 111.3
C2S C3S H3SA 111.3
C4S C3S H3SB 111.3
C2S C3S H3SB 111.3
H3SA C3S H3SB 109.2
O1S C4S C3S 107.4(12)
O1S C4S H4SA 110.2
C3S C4S H4SA 110.2
O1S C4S H4SB 110.2
C3S C4S H4SB 110.2
H4SA C4S H4SB 108.5
C8S O2S C5S 101.7(18)
O2S C5S C6S 101.4(15)
O2S C5S H5SA 111.5
C6S C5S H5SA 111.5
O2S C5S H5SB 111.5
C6S C5S H5SB 111.5
H5SA C5S H5SB 109.3
C5S C6S C7S 113.3(16)
C5S C6S H6SA 108.9
C7S C6S H6SA 108.9
C5S C6S H6SB 108.9
C7S C6S H6SB 108.9
H6SA C6S H6SB 107.7
C8S C7S C6S 91.4(14)
C8S C7S H7SA 113.4
C6S C7S H7SA 113.4
C8S C7S H7SB 113.4
C6S C7S H7SB 113.4
H7SA C7S H7SB 110.7
O2S C8S C7S 117.6(17)
O2S C8S H8SA 107.9
C7S C8S H8SA 107.9
O2S C8S H8SB 107.9
C7S C8S H8SB 107.9
H8SA C8S H8SB 107.2
C10S C9S H9SA 109.5
C10S C9S H9SB 109.5
H9SA C9S H9SB 109.5
C10S C9S H9SC 109.5
H9SA C9S H9SC 109.5
H9SB C9S H9SC 109.5
C9S C10S C11S 104.4(12)
C9S C10S H10C 110.9
C11S C10S H10C 110.9
C9S C10S H10D 110.9
C11S C10S H10D 110.9
H10C C10S H10D 108.9
C12S C11S C10S 105.0(12)
C12S C11S H11C 110.7
C10S C11S H11C 110.7
C12S C11S H11D 110.7
C10S C11S H11D 110.7
H11C C11S H11D 108.8
C11S C12S C13S 114.4(13)
C11S C12S H12C 108.7
C13S C12S H12C 108.7
C11S C12S H12D 108.7
C13S C12S H12D 108.7
H12C C12S H12D 107.6
C12S C13S H13A 109.5
C12S C13S H13B 109.5
H13A C13S H13B 109.5
C12S C13S H13C 109.5
H13A C13S H13C 109.5
H13B C13S H13C 109.5

loop_
_geom_bond_atom_site_label_1
_geom_bond_atom_site_label_2
_geom_bond_distance
Ru1A C28A 2.202(6)
Ru1A C26A 2.206(5)
Ru1A C27A 2.215(5)
Ru1A C25A 2.222(5)
Ru1A C29A 2.229(6)
Ru1A P2A 2.2778(14)
Ru1A P1A 2.2875(14)
Ru1A Cl1A 2.4144(13)
S1A P1A 2.126(2)
S1A P2A 2.1447(19)
P1A C7A 1.822(6)
P1A C1A 1.836(6)
P2A C13A 1.824(6)
P2A C19A 1.824(6)
C1A C2A 1.376(9)
C1A C6A 1.381(9)
C2A C3A 1.384(10)
C2A H2AA 0.9500
C3A C4A 1.381(12)
C3A H3AA 0.9500
C4A C5A 1.364(11)
C4A H4AA 0.9500
C5A C6A 1.391(9)
C5A H5AA 0.9500
C6A H6AA 0.9500
C7A C12A 1.384(8)
C7A C8A 1.390(8)
C8A C9A 1.390(9)
C8A H8AA 0.9500
C9A C10A 1.371(10)
C9A H9AA 0.9500
C10A C11A 1.388(10)
C10A H10A 0.9500
C11A C12A 1.379(9)
C11A H11A 0.9500
C12A H12A 0.9500
C13A C18A 1.391(8)
C13A C14A 1.393(8)
C14A C15A 1.384(8)
C14A H14A 0.9500
C15A C16A 1.382(9)
C15A H15A 0.9500
C16A C17A 1.386(9)
C16A H16A 0.9500
C17A C18A 1.391(8)
C17A H17A 0.9500
C18A H18A 0.9500
C19A C24A 1.383(8)
C19A C20A 1.385(8)
C20A C21A 1.392(8)
C20A H20A 0.9500
C21A C22A 1.372(9)
C21A H21A 0.9500
C22A C23A 1.377(9)
C22A H22A 0.9500
C23A C24A 1.389(8)
C23A H23A 0.9500
C24A H24A 0.9500
C25A C26A 1.423(9)
C25A C29A 1.429(9)
C25A C30A 1.504(9)
C26A C27A 1.419(8)
C26A C31A 1.498(9)
C27A C28A 1.436(9)
C27A C32A 1.492(9)
C28A C29A 1.434(9)
C28A C33A 1.498(9)
C29A C34A 1.480(9)
C30A H30A 0.9800
C30A H30B 0.9800
C30A H30C 0.9800
C31A H31A 0.9800
C31A H31B 0.9800
C31A H31C 0.9800
C32A H32A 0.9800
C32A H32B 0.9800
C32A H32C 0.9800
C33A H33A 0.9800
C33A H33B 0.9800
C33A H33C 0.9800
C34A H34A 0.9800
C34A H34B 0.9800
C34A H34C 0.9800
Ru1B C28B 2.202(5)
Ru1B C29B 2.208(5)
Ru1B C25B 2.213(5)
Ru1B C27B 2.235(5)
Ru1B C26B 2.236(5)
Ru1B P1B 2.2811(13)
Ru1B P2B 2.2870(13)
Ru1B Cl1B 2.4251(13)
S1B P2B 2.1290(19)
S1B P1B 2.1427(19)
P1B C7B 1.826(6)
P1B C1B 1.829(6)
P2B C19B 1.829(6)
P2B C13B 1.840(6)
C1B C2B 1.391(8)
C1B C6B 1.396(8)
C2B C3B 1.394(8)
C2B H2BA 0.9500
C3B C4B 1.383(9)
C3B H3BA 0.9500
C4B C5B 1.382(9)
C4B H4BA 0.9500
C5B C6B 1.386(8)
C5B H5BA 0.9500
C6B H6BA 0.9500
C7B C12B 1.384(8)
C7B C8B 1.396(8)
C8B C9B 1.379(8)
C8B H8BA 0.9500
C9B C10B 1.391(9)
C9B H9BA 0.9500
C10B C11B 1.381(9)
C10B H10B 0.9500
C11B C12B 1.397(8)
C11B H11B 0.9500
C12B H12B 0.9500
C13B C18B 1.387(8)
C13B C14B 1.393(8)
C14B C15B 1.389(8)
C14B H14B 0.9500
C15B C16B 1.385(10)
C15B H15B 0.9500
C16B C17B 1.377(10)
C16B H16B 0.9500
C17B C18B 1.398(9)
C17B H17B 0.9500
C18B H18B 0.9500
C19B C20B 1.381(8)
C19B C24B 1.392(8)
C20B C21B 1.398(8)
C20B H20B 0.9500
C21B C22B 1.385(9)
C21B H21B 0.9500
C22B C23B 1.376(10)
C22B H22B 0.9500
C23B C24B 1.386(9)
C23B H23B 0.9500
C24B H24B 0.9500
C25B C29B 1.428(8)
C25B C26B 1.442(8)
C25B C30B 1.495(8)
C26B C27B 1.424(8)
C26B C31B 1.490(8)
C27B C28B 1.451(8)
C27B C32B 1.490(8)
C28B C29B 1.430(8)
C28B C33B 1.487(8)
C29B C34B 1.498(8)
C30B H30D 0.9800
C30B H30E 0.9800
C30B H30F 0.9800
C31B H31D 0.9800
C31B H31E 0.9800
C31B H31F 0.9800
C32B H32D 0.9800
C32B H32E 0.9800
C32B H32F 0.9800
C33B H33D 0.9800
C33B H33E 0.9800
C33B H33F 0.9800
C34B H34D 0.9800
C34B H34E 0.9800
C34B H34F 0.9800
O1S C1S 1.368(9)
O1S C4S 1.413(9)
C1S C2S 1.488(9)
C1S H1SA 0.9900
C1S H1SB 0.9900
C2S C3S 1.526(9)
C2S H2SA 0.9900
C2S H2SB 0.9900
C3S C4S 1.521(9)
C3S H3SA 0.9900
C3S H3SB 0.9900
C4S H4SA 0.9900
C4S H4SB 0.9900
O2S C8S 1.375(10)
O2S C5S 1.411(9)
C5S C6S 1.507(10)
C5S H5SA 0.9900
C5S H5SB 0.9900
C6S C7S 1.518(10)
C6S H6SA 0.9900
C6S H6SB 0.9900
C7S C8S 1.517(10)
C7S H7SA 0.9900
C7S H7SB 0.9900
C8S H8SA 0.9900
C8S H8SB 0.9900
C9S C10S 1.532(9)
C9S H9SA 0.9800
C9S H9SB 0.9800
C9S H9SC 0.9800
C10S C11S 1.548(9)
C10S H10C 0.9900
C10S H10D 0.9900
C11S C12S 1.526(9)
C11S H11C 0.9900
C11S H11D 0.9900
C12S C13S 1.543(9)
C12S H12C 0.9900
C12S H12D 0.9900
C13S H13A 0.9800
C13S H13B 0.9800
C13S H13C 0.9800

loop_
_geom_torsion_atom_site_label_1
_geom_torsion_atom_site_label_2
_geom_torsion_atom_site_label_3
_geom_torsion_atom_site_label_4
_geom_torsion
P2A S1A P1A C7A -129.44(19)
P2A S1A P1A C1A 126.70(19)
P2A S1A P1A Ru1A -2.63(7)
C28A Ru1A P1A C7A -129.4(3)
C26A Ru1A P1A C7A -78.5(6)
C27A Ru1A P1A C7A -152.1(3)
C25A Ru1A P1A C7A -60.2(3)
C29A Ru1A P1A C7A -90.7(3)
P2A Ru1A P1A C7A 117.6(2)
Cl1A Ru1A P1A C7A 29.4(2)
C28A Ru1A P1A C1A 0.3(3)
C26A Ru1A P1A C1A 51.2(7)
C27A Ru1A P1A C1A -22.3(4)
C25A Ru1A P1A C1A 69.5(3)
C29A Ru1A P1A C1A 39.1(3)
P2A Ru1A P1A C1A -112.6(3)
Cl1A Ru1A P1A C1A 159.2(3)
C28A Ru1A P1A S1A 115.46(18)
C26A Ru1A P1A S1A 166.4(6)
C27A Ru1A P1A S1A 92.8(3)
C25A Ru1A P1A S1A -175.3(2)
C29A Ru1A P1A S1A 154.22(17)
P2A Ru1A P1A S1A 2.53(6)
Cl1A Ru1A P1A S1A -85.71(7)
P1A S1A P2A C13A -123.5(2)
P1A S1A P2A C19A 131.1(2)
P1A S1A P2A Ru1A 2.64(7)
C28A Ru1A P2A C13A 10.4(3)
C26A Ru1A P2A C13A -62.1(3)
C27A Ru1A P2A C13A -26.7(3)
C25A Ru1A P2A C13A -71.1(4)
C29A Ru1A P2A C13A 23.6(4)
P1A Ru1A P2A C13A 113.1(2)
Cl1A Ru1A P2A C13A -157.5(2)
C28A Ru1A P2A C19A 142.4(3)
C26A Ru1A P2A C19A 69.9(3)
C27A Ru1A P2A C19A 105.3(3)
C25A Ru1A P2A C19A 61.0(4)
C29A Ru1A P2A C19A 155.6(4)
P1A Ru1A P2A C19A -114.9(2)
Cl1A Ru1A P2A C19A -25.4(2)
C28A Ru1A P2A S1A -105.17(19)
C26A Ru1A P2A S1A -177.67(18)
C27A Ru1A P2A S1A -142.31(17)
C25A Ru1A P2A S1A 173.4(4)
C29A Ru1A P2A S1A -92.0(4)
P1A Ru1A P2A S1A -2.51(6)
Cl1A Ru1A P2A S1A 86.94(7)
C7A P1A C1A C2A 48.3(6)
S1A P1A C1A C2A 156.2(5)
Ru1A P1A C1A C2A -90.0(5)
C7A P1A C1A C6A -132.5(5)
S1A P1A C1A C6A -24.6(5)
Ru1A P1A C1A C6A 89.2(5)
C6A C1A C2A C3A -0.8(11)
P1A C1A C2A C3A 178.4(7)
C1A C2A C3A C4A 1.6(13)
C2A C3A C4A C5A -1.0(13)
C3A C4A C5A C6A -0.4(11)
C2A C1A C6A C5A -0.6(9)
P1A C1A C6A C5A -179.8(5)
C4A C5A C6A C1A 1.1(10)
C1A P1A C7A C12A -107.1(5)
S1A P1A C7A C12A 145.8(5)
Ru1A P1A C7A C12A 32.6(6)
C1A P1A C7A C8A 69.2(5)
S1A P1A C7A C8A -37.9(5)
Ru1A P1A C7A C8A -151.1(4)
C12A C7A C8A C9A -0.9(9)
P1A C7A C8A C9A -177.3(5)
C7A C8A C9A C10A 2.1(10)
C8A C9A C10A C11A -2.0(11)
C9A C10A C11A C12A 0.7(11)
C10A C11A C12A C7A 0.4(11)
C8A C7A C12A C11A -0.3(10)
P1A C7A C12A C11A 176.1(5)
C19A P2A C13A C18A -27.2(5)
S1A P2A C13A C18A -133.0(5)
Ru1A P2A C13A C18A 113.9(5)
C19A P2A C13A C14A 160.4(5)
S1A P2A C13A C14A 54.5(5)
Ru1A P2A C13A C14A -58.5(5)
C18A C13A C14A C15A 0.9(9)
P2A C13A C14A C15A 173.5(5)
C13A C14A C15A C16A -1.1(9)
C14A C15A C16A C17A 0.8(9)
C15A C16A C17A C18A -0.4(9)
C16A C17A C18A C13A 0.2(9)
C14A C13A C18A C17A -0.5(9)
P2A C13A C18A C17A -173.0(5)
C13A P2A C19A C24A -72.3(5)
S1A P2A C19A C24A 36.5(5)
Ru1A P2A C19A C24A 148.4(4)
C13A P2A C19A C20A 105.2(5)
S1A P2A C19A C20A -145.9(4)
Ru1A P2A C19A C20A -34.0(5)
C24A C19A C20A C21A 0.1(9)
P2A C19A C20A C21A -177.6(4)
C19A C20A C21A C22A -0.2(9)
C20A C21A C22A C23A 0.5(9)
C21A C22A C23A C24A -0.6(10)
C20A C19A C24A C23A -0.2(9)
P2A C19A C24A C23A 177.4(5)
C22A C23A C24A C19A 0.5(9)
C28A Ru1A C25A C26A -80.6(4)
C27A Ru1A C25A C26A -37.7(3)
C29A Ru1A C25A C26A -117.6(5)
P2A Ru1A C25A C26A 12.9(6)
P1A Ru1A C25A C26A -172.1(3)
Cl1A Ru1A C25A C26A 98.9(3)
C28A Ru1A C25A C29A 37.1(3)
C26A Ru1A C25A C29A 117.6(5)
C27A Ru1A C25A C29A 79.9(4)
P2A Ru1A C25A C29A 130.6(4)
P1A Ru1A C25A C29A -54.5(4)
Cl1A Ru1A C25A C29A -143.5(3)
C28A Ru1A C25A C30A 158.0(6)
C26A Ru1A C25A C30A -121.4(7)
C27A Ru1A C25A C30A -159.1(6)
C29A Ru1A C25A C30A 120.9(7)
P2A Ru1A C25A C30A -108.5(6)
P1A Ru1A C25A C30A 66.4(6)
Cl1A Ru1A C25A C30A -22.6(6)
C29A C25A C26A C27A 0.8(6)
C30A C25A C26A C27A -178.1(5)
Ru1A C25A C26A C27A 62.9(4)
C29A C25A C26A C31A 173.6(5)
C30A C25A C26A C31A -5.3(9)
Ru1A C25A C26A C31A -124.3(6)
C29A C25A C26A Ru1A -62.1(4)
C30A C25A C26A Ru1A 119.0(6)
C28A Ru1A C26A C27A -37.1(3)
C25A Ru1A C26A C27A -116.9(5)
C29A Ru1A C26A C27A -79.6(4)
P2A Ru1A C26A C27A 69.1(4)
P1A Ru1A C26A C27A -93.0(7)
Cl1A Ru1A C26A C27A 159.9(3)
C28A Ru1A C26A C25A 79.8(4)
C27A Ru1A C26A C25A 116.9(5)
C29A Ru1A C26A C25A 37.3(3)
P2A Ru1A C26A C25A -174.0(3)
P1A Ru1A C26A C25A 23.9(8)
Cl1A Ru1A C26A C25A -83.1(3)
C28A Ru1A C26A C31A -158.5(7)
C27A Ru1A C26A C31A -121.4(7)
C25A Ru1A C26A C31A 121.7(7)
C29A Ru1A C26A C31A 159.0(7)
P2A Ru1A C26A C31A -52.4(6)
P1A Ru1A C26A C31A 145.6(5)
Cl1A Ru1A C26A C31A 38.5(6)
C25A C26A C27A C28A -2.3(6)
C31A C26A C27A C28A -175.1(5)
Ru1A C26A C27A C28A 60.8(4)
C25A C26A C27A C32A 171.9(5)
C31A C26A C27A C32A -1.0(9)
Ru1A C26A C27A C32A -125.1(6)
C25A C26A C27A Ru1A -63.0(4)
C31A C26A C27A Ru1A 124.1(6)
C28A Ru1A C27A C26A 118.7(5)
C25A Ru1A C27A C26A 37.7(3)
C29A Ru1A C27A C26A 80.2(4)
P2A Ru1A C27A C26A -123.5(3)
P1A Ru1A C27A C26A 155.3(3)
Cl1A Ru1A C27A C26A -26.6(4)
C26A Ru1A C27A C28A -118.7(5)
C25A Ru1A C27A C28A -80.9(4)
C29A Ru1A C27A C28A -38.5(3)
P2A Ru1A C27A C28A 117.8(3)
P1A Ru1A C27A C28A 36.6(5)
Cl1A Ru1A C27A C28A -145.2(3)
C28A Ru1A C27A C32A -119.6(7)
C26A Ru1A C27A C32A 121.8(8)
C25A Ru1A C27A C32A 159.5(7)
C29A Ru1A C27A C32A -158.1(7)
P2A Ru1A C27A C32A -1.8(6)
P1A Ru1A C27A C32A -82.9(6)
Cl1A Ru1A C27A C32A 95.2(6)
C26A C27A C28A C29A 2.9(6)
C32A C27A C28A C29A -171.4(5)
Ru1A C27A C28A C29A 63.9(4)
C26A C27A C28A C33A 172.9(6)
C32A C27A C28A C33A -1.4(9)
Ru1A C27A C28A C33A -126.1(6)
C26A C27A C28A Ru1A -61.0(4)
C32A C27A C28A Ru1A 124.7(6)
C26A Ru1A C28A C29A -78.9(4)
C27A Ru1A C28A C29A -115.6(5)
C25A Ru1A C28A C29A -36.8(3)
P2A Ru1A C28A C29A 170.1(3)
P1A Ru1A C28A C29A 87.8(3)
Cl1A Ru1A C28A C29A -38.0(6)
C26A Ru1A C28A C27A 36.6(3)
C25A Ru1A C28A C27A 78.8(4)
C29A Ru1A C28A C27A 115.5(5)
P2A Ru1A C28A C27A -74.4(3)
P1A Ru1A C28A C27A -156.7(3)
Cl1A Ru1A C28A C27A 77.5(5)
C26A Ru1A C28A C33A 158.9(7)
C27A Ru1A C28A C33A 122.3(8)
C25A Ru1A C28A C33A -158.9(7)
C29A Ru1A C28A C33A -122.1(8)
P2A Ru1A C28A C33A 47.9(7)
P1A Ru1A C28A C33A -34.3(6)
Cl1A Ru1A C28A C33A -160.2(5)
C26A C25A C29A C28A 1.0(6)
C30A C25A C29A C28A 179.9(5)
Ru1A C25A C29A C28A -60.5(4)
C26A C25A C29A C34A -171.3(6)
C30A C25A C29A C34A 7.7(9)
Ru1A C25A C29A C34A 127.2(6)
C26A C25A C29A Ru1A 61.5(4)
C30A C25A C29A Ru1A -119.5(6)
C27A C28A C29A C25A -2.4(6)
C33A C28A C29A C25A -172.5(6)
Ru1A C28A C29A C25A 61.1(4)
C27A C28A C29A C34A 170.1(6)
C33A C28A C29A C34A 0.0(10)
Ru1A C28A C29A C34A -126.5(6)
C27A C28A C29A Ru1A -63.5(4)
C33A C28A C29A Ru1A 126.4(6)
C28A Ru1A C29A C25A -118.4(5)
C26A Ru1A C29A C25A -37.3(3)
C27A Ru1A C29A C25A -79.7(4)
P2A Ru1A C29A C25A -138.1(3)
P1A Ru1A C29A C25A 139.1(3)
Cl1A Ru1A C29A C25A 43.2(4)
C26A Ru1A C29A C28A 81.1(4)
C27A Ru1A C29A C28A 38.7(3)
C25A Ru1A C29A C28A 118.4(5)
P2A Ru1A C29A C28A -19.6(6)
P1A Ru1A C29A C28A -102.5(3)
Cl1A Ru1A C29A C28A 161.6(3)
C28A Ru1A C29A C34A 119.2(8)
C26A Ru1A C29A C34A -159.7(8)
C27A Ru1A C29A C34A 157.9(8)
C25A Ru1A C29A C34A -122.3(8)
P2A Ru1A C29A C34A 99.6(7)
P1A Ru1A C29A C34A 16.7(7)
Cl1A Ru1A C29A C34A -79.2(7)
P2B S1B P1B C7B -130.82(19)
P2B S1B P1B C1B 125.11(19)
P2B S1B P1B Ru1B -1.78(6)
C28B Ru1B P1B C7B -142.8(3)
C29B Ru1B P1B C7B -105.6(3)
C25B Ru1B P1B C7B -70.6(3)
C27B Ru1B P1B C7B -157.5(4)
C26B Ru1B P1B C7B -64.8(5)
P2B Ru1B P1B C7B 114.4(2)
Cl1B Ru1B P1B C7B 23.6(2)
C28B Ru1B P1B C1B -11.4(3)
C29B Ru1B P1B C1B 25.8(3)
C25B Ru1B P1B C1B 60.8(3)
C27B Ru1B P1B C1B -26.1(4)
C26B Ru1B P1B C1B 66.6(5)
P2B Ru1B P1B C1B -114.2(2)
Cl1B Ru1B P1B C1B 155.0(2)
C28B Ru1B P1B S1B 104.52(16)
C29B Ru1B P1B S1B 141.68(16)
C25B Ru1B P1B S1B 176.71(18)
C27B Ru1B P1B S1B 89.8(3)
C26B Ru1B P1B S1B -177.5(4)
P2B Ru1B P1B S1B 1.69(6)
Cl1B Ru1B P1B S1B -89.09(6)
P1B S1B P2B C19B 128.62(19)
P1B S1B P2B C13B -126.82(18)
P1B S1B P2B Ru1B 1.78(6)
C28B Ru1B P2B C19B 130.8(3)
C29B Ru1B P2B C19B 152.6(3)
C25B Ru1B P2B C19B 78.1(6)
C27B Ru1B P2B C19B 91.8(3)
C26B Ru1B P2B C19B 61.9(3)
P1B Ru1B P2B C19B -117.7(2)
Cl1B Ru1B P2B C19B -28.7(2)
C28B Ru1B P2B C13B 0.4(3)
C29B Ru1B P2B C13B 22.2(3)
C25B Ru1B P2B C13B -52.3(6)
C27B Ru1B P2B C13B -38.6(3)
C26B Ru1B P2B C13B -68.5(3)
P1B Ru1B P2B C13B 111.9(2)
Cl1B Ru1B P2B C13B -159.1(2)
C28B Ru1B P2B S1B -113.20(16)
C29B Ru1B P2B S1B -91.4(2)
C25B Ru1B P2B S1B -165.9(5)
C27B Ru1B P2B S1B -152.16(15)
C26B Ru1B P2B S1B 177.92(19)
P1B Ru1B P2B S1B -1.71(6)
Cl1B Ru1B P2B S1B 87.34(7)
C7B P1B C1B C2B 27.1(5)
S1B P1B C1B C2B 132.7(4)
Ru1B P1B C1B C2B -114.1(4)
C7B P1B C1B C6B -159.7(4)
S1B P1B C1B C6B -54.1(5)
Ru1B P1B C1B C6B 59.2(5)
C6B C1B C2B C3B 0.6(8)
P1B C1B C2B C3B 173.9(4)
C1B C2B C3B C4B -0.1(9)
C2B C3B C4B C5B -0.4(9)
C3B C4B C5B C6B 0.3(9)
C4B C5B C6B C1B 0.2(9)
C2B C1B C6B C5B -0.6(8)
P1B C1B C6B C5B -173.9(4)
C1B P1B C7B C12B -108.1(5)
S1B P1B C7B C12B 143.3(4)
Ru1B P1B C7B C12B 31.3(5)
C1B P1B C7B C8B 69.6(5)
S1B P1B C7B C8B -39.0(5)
Ru1B P1B C7B C8B -151.1(4)
C12B C7B C8B C9B 1.0(9)
P1B C7B C8B C9B -176.6(5)
C7B C8B C9B C10B -1.5(9)
C8B C9B C10B C11B 1.3(9)
C9B C10B C11B C12B -0.8(9)
C8B C7B C12B C11B -0.5(8)
P1B C7B C12B C11B 177.2(4)
C10B C11B C12B C7B 0.3(8)
C19B P2B C13B C18B -41.2(5)
S1B P2B C13B C18B -150.1(5)
Ru1B P2B C13B C18B 97.2(5)
C19B P2B C13B C14B 140.2(5)
S1B P2B C13B C14B 31.4(5)
Ru1B P2B C13B C14B -81.3(5)
C18B C13B C14B C15B -0.2(8)
P2B C13B C14B C15B 178.4(4)
C13B C14B C15B C16B -1.3(9)
C14B C15B C16B C17B 2.3(10)
C15B C16B C17B C18B -1.9(11)
C14B C13B C18B C17B 0.6(9)
P2B C13B C18B C17B -177.9(5)
C16B C17B C18B C13B 0.4(11)
C13B P2B C19B C20B 110.1(5)
S1B P2B C19B C20B -143.4(4)
Ru1B P2B C19B C20B -29.9(5)
C13B P2B C19B C24B -66.9(5)
S1B P2B C19B C24B 39.6(5)
Ru1B P2B C19B C24B 153.2(4)
C24B C19B C20B C21B 0.8(9)
P2B C19B C20B C21B -176.2(5)
C19B C20B C21B C22B -2.0(9)
C20B C21B C22B C23B 2.1(10)
C21B C22B C23B C24B -1.0(10)
C22B C23B C24B C19B -0.3(10)
C20B C19B C24B C23B 0.3(9)
P2B C19B C24B C23B 177.2(5)
C28B Ru1B C25B C29B 37.0(3)
C27B Ru1B C25B C29B 79.9(3)
C26B Ru1B C25B C29B 116.3(5)
P1B Ru1B C25B C29B -67.3(3)
P2B Ru1B C25B C29B 95.0(6)
Cl1B Ru1B C25B C29B -158.7(3)
C28B Ru1B C25B C26B -79.4(4)
C29B Ru1B C25B C26B -116.3(5)
C27B Ru1B C25B C26B -36.5(3)
P1B Ru1B C25B C26B 176.3(3)
P2B Ru1B C25B C26B -21.4(8)
Cl1B Ru1B C25B C26B 85.0(3)
C28B Ru1B C25B C30B 160.1(6)
C29B Ru1B C25B C30B 123.1(7)
C27B Ru1B C25B C30B -157.0(6)
C26B Ru1B C25B C30B -120.6(7)
P1B Ru1B C25B C30B 55.8(6)
P2B Ru1B C25B C30B -141.9(5)
Cl1B Ru1B C25B C30B -35.6(5)
C29B C25B C26B C27B -1.2(6)
C30B C25B C26B C27B -175.6(5)
Ru1B C25B C26B C27B 61.4(4)
C29B C25B C26B C31B 176.2(5)
C30B C25B C26B C31B 1.8(9)
Ru1B C25B C26B C31B -121.2(6)
C29B C25B C26B Ru1B -62.6(4)
C30B C25B C26B Ru1B 123.0(6)
C28B Ru1B C26B C27B -37.8(3)
C29B Ru1B C26B C27B -80.5(3)
C25B Ru1B C26B C27B -118.6(5)
P1B Ru1B C26B C27B -126.8(4)
P2B Ru1B C26B C27B 54.1(4)
Cl1B Ru1B C26B C27B 144.9(3)
C28B Ru1B C26B C25B 80.8(4)
C29B Ru1B C26B C25B 38.1(3)
C27B Ru1B C26B C25B 118.6(5)
P1B Ru1B C26B C25B -8.2(6)
P2B Ru1B C26B C25B 172.7(3)
Cl1B Ru1B C26B C25B -96.5(3)
C28B Ru1B C26B C31B -159.2(6)
C29B Ru1B C26B C31B 158.0(6)
C25B Ru1B C26B C31B 120.0(7)
C27B Ru1B C26B C31B -121.4(7)
P1B Ru1B C26B C31B 111.8(6)
P2B Ru1B C26B C31B -67.3(6)
Cl1B Ru1B C26B C31B 23.5(5)
C25B C26B C27B C28B -0.1(6)
C31B C26B C27B C28B -177.4(5)
Ru1B C26B C27B C28B 60.6(4)
C25B C26B C27B C32B 174.2(5)
C31B C26B C27B C32B -3.2(9)
Ru1B C26B C27B C32B -125.2(6)
C25B C26B C27B Ru1B -60.6(4)
C31B C26B C27B Ru1B 122.0(6)
C28B Ru1B C27B C26B 117.8(5)
C29B Ru1B C27B C26B 79.6(3)
C25B Ru1B C27B C26B 37.1(3)
P1B Ru1B C27B C26B 139.9(3)
P2B Ru1B C27B C26B -138.7(3)
Cl1B Ru1B C27B C26B -41.5(4)
C29B Ru1B C27B C28B -38.2(3)
C25B Ru1B C27B C28B -80.7(3)
C26B Ru1B C27B C28B -117.8(5)
P1B Ru1B C27B C28B 22.1(5)
P2B Ru1B C27B C28B 103.5(3)
Cl1B Ru1B C27B C28B -159.3(3)
C28B Ru1B C27B C32B -119.8(7)
C29B Ru1B C27B C32B -158.0(6)
C25B Ru1B C27B C32B 159.5(6)
C26B Ru1B C27B C32B 122.4(7)
P1B Ru1B C27B C32B -97.8(6)
P2B Ru1B C27B C32B -16.3(6)
Cl1B Ru1B C27B C32B 80.9(6)
C26B C27B C28B C29B 1.3(6)
C32B C27B C28B C29B -173.0(5)
Ru1B C27B C28B C29B 63.0(4)
C26B C27B C28B C33B 172.0(5)
C32B C27B C28B C33B -2.3(9)
Ru1B C27B C28B C33B -126.3(5)
C26B C27B C28B Ru1B -61.7(4)
C32B C27B C28B Ru1B 124.0(5)
C25B Ru1B C28B C29B -36.8(3)
C27B Ru1B C28B C29B -116.1(4)
C26B Ru1B C28B C29B -79.3(3)
P1B Ru1B C28B C29B 75.4(3)
P2B Ru1B C28B C29B 157.5(3)
Cl1B Ru1B C28B C29B -73.3(5)
C29B Ru1B C28B C27B 116.1(4)
C25B Ru1B C28B C27B 79.3(3)
C26B Ru1B C28B C27B 36.8(3)
P1B Ru1B C28B C27B -168.5(3)
P2B Ru1B C28B C27B -86.4(3)
Cl1B Ru1B C28B C27B 42.8(5)
C29B Ru1B C28B C33B -122.8(7)
C25B Ru1B C28B C33B -159.6(6)
C27B Ru1B C28B C33B 121.1(7)
C26B Ru1B C28B C33B 157.9(6)
P1B Ru1B C28B C33B -47.4(6)
P2B Ru1B C28B C33B 34.7(5)
Cl1B Ru1B C28B C33B 163.9(4)
C26B C25B C29B C28B 2.0(6)
C30B C25B C29B C28B 176.3(5)
Ru1B C25B C29B C28B -61.2(4)
C26B C25B C29B C34B -172.5(5)
C30B C25B C29B C34B 1.8(9)
Ru1B C25B C29B C34B 124.3(5)
C26B C25B C29B Ru1B 63.2(4)
C30B C25B C29B Ru1B -122.5(6)
C27B C28B C29B C25B -2.1(6)
C33B C28B C29B C25B -172.6(5)
Ru1B C28B C29B C25B 61.5(4)
C27B C28B C29B C34B 172.4(5)
C33B C28B C29B C34B 1.9(9)
Ru1B C28B C29B C34B -124.0(5)
C27B C28B C29B Ru1B -63.6(4)
C33B C28B C29B Ru1B 125.9(5)
C28B Ru1B C29B C25B -118.7(5)
C27B Ru1B C29B C25B -80.2(3)
C26B Ru1B C29B C25B -38.2(3)
P1B Ru1B C29B C25B 125.1(3)
P2B Ru1B C29B C25B -154.1(3)
Cl1B Ru1B C29B C25B 27.6(4)
C25B Ru1B C29B C28B 118.7(5)
C27B Ru1B C29B C28B 38.5(3)
C26B Ru1B C29B C28B 80.5(3)
P1B Ru1B C29B C28B -116.2(3)
P2B Ru1B C29B C28B -35.4(4)
Cl1B Ru1B C29B C28B 146.3(3)
C28B Ru1B C29B C34B 120.9(7)
C25B Ru1B C29B C34B -120.4(7)
C27B Ru1B C29B C34B 159.4(6)
C26B Ru1B C29B C34B -158.6(6)
P1B Ru1B C29B C34B 4.7(6)
P2B Ru1B C29B C34B 85.5(6)
Cl1B Ru1B C29B C34B -92.8(5)
C4S O1S C1S C2S -13.2(19)
O1S C1S C2S C3S 1.8(19)
C1S C2S C3S C4S 8.9(18)
C1S O1S C4S C3S 19.3(19)
C2S C3S C4S O1S -16.4(18)
C8S O2S C5S C6S -36(3)
O2S C5S C6S C7S 27(3)
C5S C6S C7S C8S -6(3)
C5S O2S C8S C7S 38(3)
C6S C7S C8S O2S -19(3)
C9S C10S C11S C12S 175.9(11)
C10S C11S C12S C13S -177.4(12)
